data_2225271
loop_
_publ_author_name
'Jasinski, Jerry P.'
'Butcher, Ray J.'
'Swamy, M. T.'
'Yathirajan, H. S.'
'Narayana, B.'

_publ_section_title
;6-{[(Benzyloxy)carbonyl]oxy}-2-methylhexahydropyrano[3,2-<i>d</i>][1,3]dioxin-7,8-diyl
 bis(chloroacetate)
;
_journal_coeditor_code HG2627
_journal_issue 3
_journal_name_full 'Acta Crystallographica Section E'
_journal_page_first o572
_journal_page_last o573
_journal_paper_doi 10.1107/S1600536810004356
_journal_volume 66
_journal_year 2010
_chemical_formula_iupac 'C20 H22 Cl2 O10'
_chemical_formula_moiety 'C20 H22 Cl2 O10'
_chemical_formula_sum 'C20 H22 Cl2 O10'
_chemical_formula_weight 493.28
_chemical_name_systematic
;6-{[(Benzyloxy)carbonyl]oxy}-2-methylhexahydropyrano[3,2-<i>d</i>][1,3]dioxin-7,8-diyl
 bis(chloroacetate)
;
_space_group_IT_number 19
_symmetry_cell_setting orthorhombic
_symmetry_space_group_name_Hall 'P 2ac 2ab'
_symmetry_space_group_name_H-M 'P 21 21 21'
_atom_sites_solution_hydrogens geom
_atom_sites_solution_primary direct
_atom_sites_solution_secondary difmap
_audit_creation_method SHELXL-97
_cell_angle_alpha 90.00
_cell_angle_beta 90.00
_cell_angle_gamma 90.00
_cell_formula_units_Z 4
_cell_length_a 8.17800(10)
_cell_length_b 14.9165(3)
_cell_length_c 19.3555(4)
_cell_measurement_reflns_used 8966
_cell_measurement_temperature 200(2)
_cell_measurement_theta_max 32.4859
_cell_measurement_theta_min 4.7865
_cell_volume 2361.12(7)
_computing_cell_refinement '<i>CrysAlis PRO</i> (Oxford Diffraction, 2007)'
_computing_data_collection '<i>CrysAlis PRO</i> (Oxford Diffraction, 2007)'
_computing_data_reduction '<i>CrysAlis PRO</i> (Oxford Diffraction, 2007)'
_computing_molecular_graphics '<i>SHELXTL</i> (Sheldrick, 2008)'
_computing_publication_material '<i>SHELXTL</i> (Sheldrick, 2008)'
_computing_structure_refinement '<i>SHELXL97</i> (Sheldrick, 2008)'
_computing_structure_solution '<i>SHELXS97</i> (Sheldrick, 2008)'
_diffrn_ambient_temperature 200(2)
_diffrn_detector_area_resol_mean 10.5081
_diffrn_measured_fraction_theta_full 0.988
_diffrn_measured_fraction_theta_max 0.991
_diffrn_measurement_device_type 'Oxford Diffraction Gemini'
_diffrn_measurement_method '\w scans'
_diffrn_radiation_monochromator graphite
_diffrn_radiation_source 'Enhance (Mo) X-ray Source'
_diffrn_radiation_type MoK\a
_diffrn_radiation_wavelength 0.71073
_diffrn_reflns_av_R_equivalents 0.0485
_diffrn_reflns_av_sigmaI/netI 0.0586
_diffrn_reflns_limit_h_max 10
_diffrn_reflns_limit_h_min -10
_diffrn_reflns_limit_k_max 19
_diffrn_reflns_limit_k_min -19
_diffrn_reflns_limit_l_max 25
_diffrn_reflns_limit_l_min -25
_diffrn_reflns_number 30676
_diffrn_reflns_theta_full 25.00
_diffrn_reflns_theta_max 28.28
_diffrn_reflns_theta_min 4.86
_diffrn_standards_decay_% <2%
_diffrn_standards_number 0
_exptl_absorpt_coefficient_mu 0.326
_exptl_absorpt_correction_T_max 1.00000
_exptl_absorpt_correction_T_min 0.82113
_exptl_absorpt_correction_type multi-scan
_exptl_absorpt_process_details
;
(CrysAlis RED; Oxford Diffraction, 2007)
;
_exptl_crystal_colour colorless
_exptl_crystal_density_diffrn 1.388
_exptl_crystal_density_method 'not measured'
_exptl_crystal_description prism
_exptl_crystal_F_000 1024
_exptl_crystal_size_max 0.44
_exptl_crystal_size_mid 0.34
_exptl_crystal_size_min 0.27
_refine_diff_density_max 0.340
_refine_diff_density_min -0.230
_refine_ls_abs_structure_details 'Flack (1983), 2513 Friedel pairs'
_refine_ls_abs_structure_Flack 0.05(5)
_refine_ls_extinction_method none
_refine_ls_goodness_of_fit_ref 0.917
_refine_ls_hydrogen_treatment constr
_refine_ls_matrix_type full
_refine_ls_number_parameters 290
_refine_ls_number_reflns 5818
_refine_ls_number_restraints 0
_refine_ls_restrained_S_all 0.917
_refine_ls_R_factor_all 0.0771
_refine_ls_R_factor_gt 0.0397
_refine_ls_shift/su_max 0.000
_refine_ls_shift/su_mean 0.000
_refine_ls_structure_factor_coef Fsqd
_refine_ls_weighting_details 'calc w=1/[\s^2^(Fo^2^)+(0.0439P)^2^] where P=(Fo^2^+2Fc^2^)/3'
_refine_ls_weighting_scheme calc
_refine_ls_wR_factor_gt 0.0752
_refine_ls_wR_factor_ref 0.0835
_reflns_number_gt 3677
_reflns_number_total 5818
_reflns_threshold_expression I>2\s(I)
_cod_data_source_file hg2627.cif
_cod_data_source_block I
_cod_database_code 2225271
_cod_database_fobs_code 2225271

loop_
_symmetry_equiv_pos_as_xyz
'x, y, z'
'-x+1/2, -y, z+1/2'
'-x, y+1/2, -z+1/2'
'x+1/2, -y+1/2, -z'

loop_
_atom_site_type_symbol
_atom_site_label
_atom_site_fract_x
_atom_site_fract_y
_atom_site_fract_z
_atom_site_U_iso_or_equiv
_atom_site_adp_type
_atom_site_calc_flag
_atom_site_refinement_flags
_atom_site_occupancy
_atom_site_disorder_assembly
_atom_site_disorder_group
Cl Cl1 0.46237(7) 0.35551(4) 0.03846(3) 0.05778(17) Uani d . 1 . .
Cl Cl2 0.51793(9) 0.59375(5) 0.14719(4) 0.0793(2) Uani d . 1 . .
O O1 1.17773(16) 0.47514(9) 0.26910(8) 0.0450(4) Uani d . 1 . .
O O2 1.42110(16) 0.41973(10) 0.31523(8) 0.0520(4) Uani d . 1 . .
O O3 1.21358(17) 0.23957(9) 0.22343(7) 0.0377(3) Uani d . 1 . .
O O4 1.06875(15) 0.14810(9) 0.15336(7) 0.0371(3) Uani d . 1 . .
O O5 1.29642(18) 0.12683(10) 0.08848(8) 0.0456(4) Uani d . 1 . .
O O6 1.11749(18) 0.01657(9) 0.11327(8) 0.0452(4) Uani d . 1 . .
O O7 0.86643(16) 0.28806(9) 0.11292(7) 0.0376(3) Uani d . 1 . .
O O8 0.63005(18) 0.29606(12) 0.17188(8) 0.0542(4) Uani d . 1 . .
O O9 0.86234(16) 0.43867(9) 0.21585(7) 0.0366(3) Uani d . 1 . .
O O10 0.8181(2) 0.49330(10) 0.10897(8) 0.0553(4) Uani d . 1 . .
C C1 1.1148(2) 0.23894(13) 0.16396(11) 0.0346(5) Uani d . 1 . .
H H1A 1.1759 0.2628 0.1232 0.042 Uiso calc R 1 . .
C C2 0.9602(2) 0.29229(13) 0.17650(10) 0.0340(4) Uani d . 1 . .
H H2A 0.8964 0.2650 0.2152 0.041 Uiso calc R 1 . .
C C3 1.0049(2) 0.38910(13) 0.19405(10) 0.0354(5) Uani d . 1 . .
H H3A 1.0567 0.4189 0.1533 0.043 Uiso calc R 1 . .
C C4 1.1217(2) 0.38731(13) 0.25368(11) 0.0349(5) Uani d . 1 . .
H H4A 1.0646 0.3623 0.2951 0.042 Uiso calc R 1 . .
C C5 1.2792(3) 0.47197(16) 0.32884(14) 0.0512(6) Uani d . 1 . .
H H5A 1.2172 0.4459 0.3686 0.061 Uiso calc R 1 . .
C C6 1.3804(3) 0.32825(15) 0.29908(12) 0.0458(6) Uani d . 1 . .
H H6A 1.3251 0.2997 0.3389 0.055 Uiso calc R 1 . .
H H6B 1.4808 0.2938 0.2885 0.055 Uiso calc R 1 . .
C C7 1.2681(2) 0.32912(13) 0.23705(11) 0.0358(5) Uani d . 1 . .
H H7A 1.3271 0.3535 0.1959 0.043 Uiso calc R 1 . .
C C8 1.1749(3) 0.09907(14) 0.11513(11) 0.0367(5) Uani d . 1 . .
C C9 1.2170(3) -0.04574(16) 0.07276(15) 0.0623(7) Uani d . 1 . .
H H9A 1.3284 -0.0502 0.0924 0.075 Uiso calc R 1 . .
H H9B 1.2256 -0.0250 0.0243 0.075 Uiso calc R 1 . .
C C10 1.1332(3) -0.13444(14) 0.07586(11) 0.0418(5) Uani d . 1 . .
C C11 1.1874(3) -0.20073(18) 0.12047(13) 0.0600(7) Uani d . 1 . .
H H11A 1.2783 -0.1907 0.1500 0.072 Uiso calc R 1 . .
C C12 1.1032(5) -0.2844(2) 0.12081(18) 0.0876(11) Uani d . 1 . .
H H12A 1.1381 -0.3321 0.1497 0.105 Uiso calc R 1 . .
C C13 0.9681(5) -0.2943(2) 0.0776(2) 0.0910(10) Uani d . 1 . .
H H13A 0.9089 -0.3490 0.0780 0.109 Uiso calc R 1 . .
C C14 0.9205(5) -0.2287(3) 0.03579(19) 0.0983(11) Uani d . 1 . .
H H14A 0.8289 -0.2372 0.0063 0.118 Uiso calc R 1 . .
C C15 1.0007(3) -0.1510(2) 0.03498(14) 0.0686(7) Uani d . 1 . .
H H15A 0.9640 -0.1052 0.0046 0.082 Uiso calc R 1 . .
C C16 0.7027(3) 0.28930(13) 0.11876(11) 0.0383(5) Uani d . 1 . .
C C17 0.6253(3) 0.27921(16) 0.04854(12) 0.0501(6) Uani d . 1 . .
H H17A 0.5842 0.2172 0.0430 0.060 Uiso calc R 1 . .
H H17B 0.7084 0.2901 0.0123 0.060 Uiso calc R 1 . .
C C18 0.7850(3) 0.48932(14) 0.16859(13) 0.0395(5) Uani d . 1 . .
C C19 0.6518(3) 0.54010(16) 0.20523(12) 0.0494(6) Uani d . 1 . .
H H19A 0.7019 0.5856 0.2359 0.059 Uiso calc R 1 . .
H H19B 0.5886 0.4981 0.2345 0.059 Uiso calc R 1 . .
C C20 1.3316(3) 0.56632(18) 0.34550(18) 0.0757(9) Uani d . 1 . .
H H20A 1.4078 0.5654 0.3846 0.114 Uiso calc R 1 . .
H H20B 1.2354 0.6022 0.3576 0.114 Uiso calc R 1 . .
H H20C 1.3856 0.5927 0.3052 0.114 Uiso calc R 1 . .

loop_
_atom_site_aniso_label
_atom_site_aniso_U_11
_atom_site_aniso_U_22
_atom_site_aniso_U_33
_atom_site_aniso_U_12
_atom_site_aniso_U_13
_atom_site_aniso_U_23
Cl1 0.0480(3) 0.0624(4) 0.0629(4) 0.0086(3) -0.0107(3) 0.0046(3)
Cl2 0.0861(5) 0.0687(5) 0.0832(5) 0.0365(4) -0.0317(4) -0.0064(4)
O1 0.0382(8) 0.0321(8) 0.0646(10) 0.0006(7) 0.0006(7) -0.0154(7)
O2 0.0352(8) 0.0465(10) 0.0741(11) 0.0012(7) -0.0012(8) -0.0234(8)
O3 0.0399(7) 0.0291(8) 0.0441(8) 0.0021(6) -0.0029(7) -0.0041(6)
O4 0.0384(7) 0.0287(8) 0.0441(8) 0.0000(6) 0.0061(6) -0.0039(6)
O5 0.0382(8) 0.0352(8) 0.0635(10) -0.0013(7) 0.0091(7) -0.0066(7)
O6 0.0512(8) 0.0281(8) 0.0564(9) -0.0049(7) 0.0165(8) -0.0094(7)
O7 0.0386(8) 0.0397(9) 0.0344(8) 0.0017(6) 0.0018(7) -0.0024(7)
O8 0.0422(8) 0.0779(12) 0.0426(10) 0.0057(8) 0.0049(8) -0.0066(8)
O9 0.0376(7) 0.0325(8) 0.0398(8) 0.0086(6) 0.0007(7) -0.0017(6)
O10 0.0732(11) 0.0471(10) 0.0457(10) 0.0091(9) 0.0007(9) 0.0060(8)
C1 0.0397(11) 0.0251(11) 0.0392(12) -0.0026(9) 0.0019(9) -0.0029(9)
C2 0.0346(10) 0.0354(11) 0.0321(11) 0.0014(9) 0.0026(9) 0.0019(9)
C3 0.0356(11) 0.0313(11) 0.0394(12) 0.0004(9) 0.0088(9) -0.0015(9)
C4 0.0332(10) 0.0308(12) 0.0406(12) -0.0038(8) 0.0047(9) -0.0039(9)
C5 0.0352(11) 0.0495(14) 0.0688(16) 0.0033(10) -0.0041(12) -0.0253(12)
C6 0.0400(11) 0.0456(14) 0.0519(14) 0.0027(10) 0.0004(11) -0.0110(11)
C7 0.0355(10) 0.0285(11) 0.0434(13) -0.0010(9) 0.0040(9) -0.0079(9)
C8 0.0413(12) 0.0301(12) 0.0388(12) 0.0017(10) -0.0051(10) -0.0039(10)
C9 0.0675(15) 0.0362(14) 0.0832(18) -0.0035(12) 0.0294(15) -0.0192(13)
C10 0.0482(12) 0.0330(12) 0.0441(12) 0.0022(10) 0.0056(11) -0.0114(11)
C11 0.0559(14) 0.0621(19) 0.0620(16) 0.0183(14) 0.0053(13) -0.0025(14)
C12 0.119(3) 0.0480(19) 0.096(3) 0.0332(19) 0.049(2) 0.0267(17)
C13 0.109(3) 0.051(2) 0.113(3) -0.030(2) 0.028(3) -0.024(2)
C14 0.119(3) 0.087(3) 0.089(2) -0.035(2) -0.008(2) -0.025(2)
C15 0.0832(19) 0.0692(19) 0.0534(16) -0.0104(16) -0.0070(15) -0.0092(14)
C16 0.0428(12) 0.0312(12) 0.0409(13) 0.0055(10) -0.0012(11) -0.0014(10)
C17 0.0548(13) 0.0468(14) 0.0489(14) 0.0091(11) -0.0107(12) -0.0084(11)
C18 0.0466(12) 0.0274(11) 0.0446(14) -0.0023(10) -0.0083(11) -0.0007(10)
C19 0.0518(13) 0.0403(13) 0.0562(14) 0.0130(11) -0.0099(12) -0.0024(11)
C20 0.0435(13) 0.0595(18) 0.124(3) 0.0071(13) -0.0108(15) -0.0508(17)

loop_
_atom_type_symbol
_atom_type_description
_atom_type_scat_dispersion_real
_atom_type_scat_dispersion_imag
_atom_type_scat_source
C C 0.0033 0.0016 'International Tables Vol C Tables 4.2.6.8 and 6.1.1.4'
H H 0.0000 0.0000 'International Tables Vol C Tables 4.2.6.8 and 6.1.1.4'
O O 0.0106 0.0060 'International Tables Vol C Tables 4.2.6.8 and 6.1.1.4'
Cl Cl 0.1484 0.1585 'International Tables Vol C Tables 4.2.6.8 and 6.1.1.4'

loop_
_geom_angle_atom_site_label_1
_geom_angle_atom_site_label_2
_geom_angle_atom_site_label_3
_geom_angle_site_symmetry_1
_geom_angle_site_symmetry_3
_geom_angle
_geom_angle_publ_flag
C4 O1 C5 . . 109.16(16) ?
C5 O2 C6 . . 111.76(15) ?
C1 O3 C7 . . 109.60(15) ?
C8 O4 C1 . . 115.07(15) ?
C8 O6 C9 . . 114.21(17) ?
C16 O7 C2 . . 117.04(15) ?
C18 O9 C3 . . 117.98(16) ?
O3 C1 O4 . . 106.07(15) ?
O3 C1 C2 . . 110.18(15) ?
O4 C1 C2 . . 107.64(14) ?
O3 C1 H1A . . 110.9 ?
O4 C1 H1A . . 110.9 ?
C2 C1 H1A . . 110.9 ?
O7 C2 C1 . . 106.42(15) ?
O7 C2 C3 . . 110.85(15) ?
C1 C2 C3 . . 109.45(15) ?
O7 C2 H2A . . 110.0 ?
C1 C2 H2A . . 110.0 ?
C3 C2 H2A . . 110.0 ?
O9 C3 C4 . . 107.40(14) ?
O9 C3 C2 . . 110.87(15) ?
C4 C3 C2 . . 107.87(15) ?
O9 C3 H3A . . 110.2 ?
C4 C3 H3A . . 110.2 ?
C2 C3 H3A . . 110.2 ?
O1 C4 C3 . . 110.57(16) ?
O1 C4 C7 . . 108.61(15) ?
C3 C4 C7 . . 110.53(16) ?
O1 C4 H4A . . 109.0 ?
C3 C4 H4A . . 109.0 ?
C7 C4 H4A . . 109.0 ?
O2 C5 O1 . . 110.07(17) ?
O2 C5 C20 . . 108.63(18) ?
O1 C5 C20 . . 108.0(2) ?
O2 C5 H5A . . 110.0 ?
O1 C5 H5A . . 110.0 ?
C20 C5 H5A . . 110.0 ?
O2 C6 C7 . . 107.76(18) ?
O2 C6 H6A . . 110.2 ?
C7 C6 H6A . . 110.2 ?
O2 C6 H6B . . 110.2 ?
C7 C6 H6B . . 110.2 ?
H6A C6 H6B . . 108.5 ?
O3 C7 C6 . . 109.09(17) ?
O3 C7 C4 . . 109.16(15) ?
C6 C7 C4 . . 108.45(17) ?
O3 C7 H7A . . 110.0 ?
C6 C7 H7A . . 110.0 ?
C4 C7 H7A . . 110.0 ?
O5 C8 O6 . . 127.48(19) ?
O5 C8 O4 . . 125.60(19) ?
O6 C8 O4 . . 106.92(17) ?
O6 C9 C10 . . 106.67(18) ?
O6 C9 H9A . . 110.4 ?
C10 C9 H9A . . 110.4 ?
O6 C9 H9B . . 110.4 ?
C10 C9 H9B . . 110.4 ?
H9A C9 H9B . . 108.6 ?
C15 C10 C11 . . 119.1(2) ?
C15 C10 C9 . . 120.2(2) ?
C11 C10 C9 . . 120.8(2) ?
C10 C11 C12 . . 118.2(3) ?
C10 C11 H11A . . 120.9 ?
C12 C11 H11A . . 120.9 ?
C13 C12 C11 . . 118.2(3) ?
C13 C12 H12A . . 120.9 ?
C11 C12 H12A . . 120.9 ?
C14 C13 C12 . . 121.4(3) ?
C14 C13 H13A . . 119.3 ?
C12 C13 H13A . . 119.3 ?
C13 C14 C15 . . 120.3(4) ?
C13 C14 H14A . . 119.9 ?
C15 C14 H14A . . 119.9 ?
C14 C15 C10 . . 122.8(3) ?
C14 C15 H15A . . 118.6 ?
C10 C15 H15A . . 118.6 ?
O8 C16 O7 . . 124.80(19) ?
O8 C16 C17 . . 125.23(19) ?
O7 C16 C17 . . 109.96(19) ?
C16 C17 Cl1 . . 110.66(16) ?
C16 C17 H17A . . 109.5 ?
Cl1 C17 H17A . . 109.5 ?
C16 C17 H17B . . 109.5 ?
Cl1 C17 H17B . . 109.5 ?
H17A C17 H17B . . 108.1 ?
O10 C18 O9 . . 125.6(2) ?
O10 C18 C19 . . 126.8(2) ?
O9 C18 C19 . . 107.63(19) ?
C18 C19 Cl2 . . 112.21(17) ?
C18 C19 H19A . . 109.2 ?
Cl2 C19 H19A . . 109.2 ?
C18 C19 H19B . . 109.2 ?
Cl2 C19 H19B . . 109.2 ?
H19A C19 H19B . . 107.9 ?
C5 C20 H20A . . 109.5 ?
C5 C20 H20B . . 109.5 ?
H20A C20 H20B . . 109.5 ?
C5 C20 H20C . . 109.5 ?
H20A C20 H20C . . 109.5 ?
H20B C20 H20C . . 109.5 ?

loop_
_geom_bond_atom_site_label_1
_geom_bond_atom_site_label_2
_geom_bond_site_symmetry_2
_geom_bond_distance
_geom_bond_publ_flag
Cl1 C17 . 1.763(2) ?
Cl2 C19 . 1.761(2) ?
O1 C4 . 1.420(2) ?
O1 C5 . 1.424(3) ?
O2 C5 . 1.423(2) ?
O2 C6 . 1.439(3) ?
O3 C1 . 1.406(2) ?
O3 C7 . 1.433(2) ?
O4 C8 . 1.355(2) ?
O4 C1 . 1.421(2) ?
O5 C8 . 1.194(2) ?
O6 C8 . 1.318(2) ?
O6 C9 . 1.463(3) ?
O7 C16 . 1.343(2) ?
O7 C2 . 1.452(2) ?
O8 C16 . 1.192(2) ?
O9 C18 . 1.345(3) ?
O9 C3 . 1.444(2) ?
O10 C18 . 1.187(3) ?
C1 C2 . 1.513(3) ?
C1 H1A . 1.0000 ?
C2 C3 . 1.528(3) ?
C2 H2A . 1.0000 ?
C3 C4 . 1.499(3) ?
C3 H3A . 1.0000 ?
C4 C7 . 1.513(3) ?
C4 H4A . 1.0000 ?
C5 C20 . 1.506(3) ?
C5 H5A . 1.0000 ?
C6 C7 . 1.512(3) ?
C6 H6A . 0.9900 ?
C6 H6B . 0.9900 ?
C7 H7A . 1.0000 ?
C9 C10 . 1.491(3) ?
C9 H9A . 0.9900 ?
C9 H9B . 0.9900 ?
C10 C15 . 1.365(3) ?
C10 C11 . 1.386(3) ?
C11 C12 . 1.426(4) ?
C11 H11A . 0.9500 ?
C12 C13 . 1.393(5) ?
C12 H12A . 0.9500 ?
C13 C14 . 1.328(5) ?
C13 H13A . 0.9500 ?
C14 C15 . 1.331(4) ?
C14 H14A . 0.9500 ?
C15 H15A . 0.9500 ?
C16 C17 . 1.507(3) ?
C17 H17A . 0.9900 ?
C17 H17B . 0.9900 ?
C18 C19 . 1.504(3) ?
C19 H19A . 0.9900 ?
C19 H19B . 0.9900 ?
C20 H20A . 0.9800 ?
C20 H20B . 0.9800 ?
C20 H20C . 0.9800 ?

loop_
_geom_hbond_atom_site_label_D
_geom_hbond_atom_site_label_H
_geom_hbond_atom_site_label_A
_geom_hbond_site_symmetry_A
_geom_hbond_distance_DH
_geom_hbond_distance_HA
_geom_hbond_distance_DA
_geom_hbond_angle_DHA
C6 H6B O8 1_655 0.99 2.57 3.235(3) 124.7
C13 H13A O10 1_545 0.95 2.54 3.452(4) 161.5
C17 H17B O5 4_455 0.99 2.42 3.310(3) 149.2
C19 H19A O3 3_755 0.99 2.52 3.460(3) 157.5
C19 H19B O2 1_455 0.99 2.38 3.364(3) 170.0
C20 H20B O4 3_755 0.98 2.59 3.494(3) 153.6
C4 H4A Cg3 3_755 1.00 2.89 3.879(2) 171
C14 H14A Cg3 4_445 0.95 2.87 3.818(4) 173

loop_
_geom_torsion_atom_site_label_1
_geom_torsion_atom_site_label_2
_geom_torsion_atom_site_label_3
_geom_torsion_atom_site_label_4
_geom_torsion_site_symmetry_1
_geom_torsion_site_symmetry_2
_geom_torsion_site_symmetry_3
_geom_torsion_site_symmetry_4
_geom_torsion
_geom_torsion_publ_flag
C7 O3 C1 O4 . . . . 178.93(14) ?
C7 O3 C1 C2 . . . . -64.85(19) ?
C8 O4 C1 O3 . . . . -87.73(18) ?
C8 O4 C1 C2 . . . . 154.34(16) ?
C16 O7 C2 C1 . . . . 148.00(16) ?
C16 O7 C2 C3 . . . . -93.07(19) ?
O3 C1 C2 O7 . . . . 179.99(14) ?
O4 C1 C2 O7 . . . . -64.77(19) ?
O3 C1 C2 C3 . . . . 60.1(2) ?
O4 C1 C2 C3 . . . . 175.39(14) ?
C18 O9 C3 C4 . . . . 145.41(17) ?
C18 O9 C3 C2 . . . . -96.97(19) ?
O7 C2 C3 O9 . . . . 71.06(18) ?
C1 C2 C3 O9 . . . . -171.86(16) ?
O7 C2 C3 C4 . . . . -171.62(14) ?
C1 C2 C3 C4 . . . . -54.5(2) ?
C5 O1 C4 C3 . . . . 175.95(16) ?
C5 O1 C4 C7 . . . . -62.6(2) ?
O9 C3 C4 O1 . . . . -64.92(19) ?
C2 C3 C4 O1 . . . . 175.53(15) ?
O9 C3 C4 C7 . . . . 174.79(15) ?
C2 C3 C4 C7 . . . . 55.2(2) ?
C6 O2 C5 O1 . . . . -62.2(2) ?
C6 O2 C5 C20 . . . . 179.8(2) ?
C4 O1 C5 O2 . . . . 63.6(2) ?
C4 O1 C5 C20 . . . . -177.92(18) ?
C5 O2 C6 C7 . . . . 58.2(2) ?
C1 O3 C7 C6 . . . . -177.39(16) ?
C1 O3 C7 C4 . . . . 64.27(19) ?
O2 C6 C7 O3 . . . . -174.90(16) ?
O2 C6 C7 C4 . . . . -56.1(2) ?
O1 C4 C7 O3 . . . . 178.26(15) ?
C3 C4 C7 O3 . . . . -60.3(2) ?
O1 C4 C7 C6 . . . . 59.5(2) ?
C3 C4 C7 C6 . . . . -179.03(16) ?
C9 O6 C8 O5 . . . . -0.7(3) ?
C9 O6 C8 O4 . . . . 179.11(18) ?
C1 O4 C8 O5 . . . . -3.1(3) ?
C1 O4 C8 O6 . . . . 177.14(15) ?
C8 O6 C9 C10 . . . . -179.41(19) ?
O6 C9 C10 C15 . . . . 78.9(3) ?
O6 C9 C10 C11 . . . . -100.5(2) ?
C15 C10 C11 C12 . . . . 1.0(3) ?
C9 C10 C11 C12 . . . . -179.6(2) ?
C10 C11 C12 C13 . . . . -1.7(4) ?
C11 C12 C13 C14 . . . . 1.6(5) ?
C12 C13 C14 C15 . . . . -0.8(6) ?
C13 C14 C15 C10 . . . . 0.1(5) ?
C11 C10 C15 C14 . . . . -0.2(4) ?
C9 C10 C15 C14 . . . . -179.6(3) ?
C2 O7 C16 O8 . . . . 2.2(3) ?
C2 O7 C16 C17 . . . . -176.82(16) ?
O8 C16 C17 Cl1 . . . . 45.1(3) ?
O7 C16 C17 Cl1 . . . . -135.95(16) ?
C3 O9 C18 O10 . . . . 4.4(3) ?
C3 O9 C18 C19 . . . . -174.89(16) ?
O10 C18 C19 Cl2 . . . . 11.2(3) ?
O9 C18 C19 Cl2 . . . . -169.47(15) ?

loop_
_cod_related_entry_id
_cod_related_entry_database
_cod_related_entry_code
1 ChemSpider 24744447
